data_4060610
_journal_name_full Organometallics
_journal_paper_doi 10.1021/om0507427
_journal_year 2006
_chemical_formula_sum 'C43 H49 F N4 O Ru'
_chemical_formula_weight 757.93
_space_group_IT_number 61
_symmetry_cell_setting orthorhombic
_symmetry_space_group_name_Hall '-P 2ac 2ab'
_symmetry_space_group_name_H-M 'P b c a'
_cell_angle_alpha 90.00
_cell_angle_beta 90.00
_cell_angle_gamma 90.00
_cell_formula_units_Z 8
_cell_length_a 17.0670(3)
_cell_length_b 19.2300(5)
_cell_length_c 23.1870(5)
_cell_measurement_temperature 150(2)
_cell_volume 7609.9(3)
_diffrn_ambient_temperature 150(2)
_exptl_crystal_density_diffrn 1.328
_cod_depositor_comments
;
The following automatic conversions were performed:
'_symmetry_cell_setting' value 'Orthorhombic' changed to 'orthorhombic'
according to '/home/saulius/struct/CIF-dictionaries/cif_core.dic'
dictionary named 'cif_core.dic' version 2.4.1 from 2010-06-29.

Automatic conversion script
Id: cif_fix_enum 1527 2010-12-29 10:47:43Z saulius 
;
_cod_original_sg_symbol_H-M "'P b c a"
_cod_database_code 4060610

loop_
_symmetry_equiv_pos_as_xyz
'x, y, z'
'-x+1/2, -y, z+1/2'
'x+1/2, -y+1/2, -z'
'-x, y+1/2, -z+1/2'
'-x, -y, -z'
'x-1/2, y, -z-1/2'
'-x-1/2, y-1/2, z'
'x, -y-1/2, z-1/2'

loop_
_atom_site_label
_atom_site_type_symbol
_atom_site_fract_x
_atom_site_fract_y
_atom_site_fract_z
_atom_site_U_iso_or_equiv
_atom_site_adp_type
_atom_site_occupancy
_atom_site_symmetry_multiplicity
_atom_site_calc_flag
_atom_site_refinement_flags
_atom_site_disorder_assembly
_atom_site_disorder_group
Ru1 Ru 0.6114(2) 0.14955(18) 0.16482(18) 0.0297(10) Uani 1 1 d . . .
F1 F 0.4953(3) 0.1677(3) 0.1795(3) 0.0523(19) Uani 1 1 d . . .
O1 O 0.7774(4) 0.1249(3) 0.1362(4) 0.090(3) Uani 1 1 d . . .
N1 N 0.60331(17) 0.30898(14) 0.14356(14) 0.0342(8) Uani 1 1 d . . .
N2 N 0.66550(18) 0.28664(15) 0.22142(15) 0.0357(9) Uani 1 1 d . . .
N3 N 0.5609(2) -0.00044(14) 0.19625(18) 0.0393(10) Uani 1 1 d . . .
N4 N 0.5959(2) 0.00430(15) 0.10828(17) 0.0434(10) Uani 1 1 d . . .
C1 C 0.6287(3) 0.25500(18) 0.1770(2) 0.0299(11) Uani 1 1 d . . .
C2 C 0.6241(3) 0.3728(3) 0.1671(2) 0.0443(13) Uani 1 1 d . . .
H2A H 0.6103(7) 0.4210(5) 0.1476(5) 0.069(3) Uani 1 1 d . . .
C3 C 0.6633(3) 0.3587(2) 0.2165(2) 0.0405(12) Uani 1 1 d . . .
H3 H 0.6891(7) 0.3926(5) 0.2479(5) 0.062(3) Uani 1 1 d . . .
C4 C 0.5552(3) 0.3012(2) 0.0942(2) 0.0335(11) Uani 1 1 d . . .
C5 C 0.5872(3) 0.2807(2) 0.0416(2) 0.0367(12) Uani 1 1 d . . .
C6 C 0.5361(4) 0.2719(4) -0.0046(3) 0.0452(15) Uani 1 1 d . . .
H6 H 0.5615(7) 0.2549(6) -0.0475(6) 0.064(3) Uani 1 1 d . . .
C7 C 0.4556(3) 0.2814(3) 0.0003(2) 0.0484(15) Uani 1 1 d . . .
C8 C 0.4262(3) 0.3027(2) 0.0534(2) 0.0431(13) Uani 1 1 d . . .
H8 H 0.3638(7) 0.3104(7) 0.0583(5) 0.071(3) Uani 1 1 d . . .
C9 C 0.4742(3) 0.3131(2) 0.1006(2) 0.0372(12) Uani 1 1 d . . .
C10 C 0.6741(3) 0.2683(3) 0.0337(3) 0.0431(14) Uani 1 1 d . . .
H10A H 0.7082(9) 0.3002(11) 0.0568(9) 0.132(8) Uani 1 1 d . . .
H10B H 0.6904(10) 0.2690(15) -0.0073(9) 0.144(9) Uani 1 1 d . . .
H10C H 0.6894(8) 0.2179(9) 0.0481(9) 0.118(7) Uani 1 1 d . . .
C11 C 0.4026(5) 0.2686(4) -0.0502(4) 0.0649(18) Uani 1 1 d . . .
H11A H 0.4312(14) 0.2577(17) -0.0845(8) 0.183(15) Uani 1 1 d . . .
H11B H 0.3575(13) 0.3019(13) -0.0524(10) 0.165(10) Uani 1 1 d . . .
H11C H 0.3676(13) 0.2228(10) -0.0423(9) 0.123(6) Uani 1 1 d . . .
C12 C 0.4418(4) 0.3344(3) 0.1578(3) 0.0462(13) Uani 1 1 d . . .
H12A H 0.4580(8) 0.2961(7) 0.1894(6) 0.079(4) Uani 1 1 d . . .
H12B H 0.3802(8) 0.3347(7) 0.1566(6) 0.079(3) Uani 1 1 d . . .
H12C H 0.4610(8) 0.3844(7) 0.1712(6) 0.080(4) Uani 1 1 d . . .
C13 C 0.6993(4) 0.25006(19) 0.2688(4) 0.0347(13) Uani 1 1 d . . .
C14 C 0.7784(3) 0.2380(3) 0.2699(4) 0.0381(12) Uani 1 1 d . . .
C15 C 0.8102(3) 0.2004(3) 0.3169(2) 0.0464(13) Uani 1 1 d . . .
H15 H 0.8724(8) 0.1913(5) 0.3179(5) 0.069(3) Uani 1 1 d . . .
C16 C 0.7610(2) 0.1755(2) 0.3601(2) 0.0437(13) Uani 1 1 d . . .
C17 C 0.6808(3) 0.1884(2) 0.3579(2) 0.0405(12) Uani 1 1 d . . .
H17 H 0.6434(7) 0.1686(5) 0.3912(5) 0.064(3) Uani 1 1 d . . .
C18 C 0.6479(2) 0.2258(2) 0.3124(2) 0.0365(11) Uani 1 1 d . . .
C19 C 0.8315(4) 0.2627(4) 0.2222(4) 0.0524(16) Uani 1 1 d . . .
H19A H 0.8086(9) 0.2483(9) 0.1832(8) 0.104(6) Uani 1 1 d . . .
H19B H 0.8892(8) 0.2413(8) 0.2303(8) 0.094(5) Uani 1 1 d . . .
H19C H 0.8391(9) 0.3170(9) 0.2236(7) 0.099(5) Uani 1 1 d . . .
C20 C 0.7957(5) 0.1338(3) 0.4098(4) 0.0577(16) Uani 1 1 d . . .
H20A H 0.7531(14) 0.1204(11) 0.4403(8) 0.126(7) Uani 1 1 d . . .
H20B H 0.8344(16) 0.1608(10) 0.4334(9) 0.166(11) Uani 1 1 d . . .
H20C H 0.8232(13) 0.0922(13) 0.3963(7) 0.142(8) Uani 1 1 d . . .
C21 C 0.5605(3) 0.2377(3) 0.3096(4) 0.0453(14) Uani 1 1 d . . .
H21A H 0.5482(8) 0.2902(8) 0.3051(10) 0.133(8) Uani 1 1 d . . .
H21B H 0.5344(8) 0.2159(10) 0.3445(7) 0.100(5) Uani 1 1 d . . .
H21C H 0.5361(7) 0.2127(9) 0.2724(7) 0.090(5) Uani 1 1 d . . .
C22 C 0.5874(3) 0.0446(2) 0.1560(2) 0.0320(11) Uani 1 1 d . . .
C23 C 0.5532(3) -0.0672(3) 0.1746(3) 0.0506(14) Uani 1 1 d . . .
H23 H 0.5346(7) -0.1101(5) 0.2000(5) 0.070(3) Uani 1 1 d . . .
C24 C 0.5752(3) -0.0644(3) 0.1191(3) 0.0521(14) Uani 1 1 d . . .
H24 H 0.5778(8) -0.1038(6) 0.0870(5) 0.080(3) Uani 1 1 d . . .
C25 C 0.5448(3) 0.0170(3) 0.2550(2) 0.0379(13) Uani 1 1 d . . .
C26 C 0.6074(3) 0.0142(2) 0.2941(2) 0.0417(14) Uani 1 1 d . . .
C27 C 0.5918(4) 0.0267(3) 0.3518(3) 0.0562(16) Uani 1 1 d . . .
H27 H 0.6363(11) 0.0248(7) 0.3811(7) 0.092(4) Uani 1 1 d . . .
C28 C 0.5157(5) 0.0413(3) 0.3699(3) 0.0667(18) Uani 1 1 d . . .
C29 C 0.4550(5) 0.0460(3) 0.3297(3) 0.0644(18) Uani 1 1 d . . .
H29 H 0.3956(10) 0.0599(7) 0.3424(7) 0.106(5) Uani 1 1 d . . .
C30 C 0.4691(3) 0.0334(2) 0.2715(3) 0.0472(14) Uani 1 1 d . . .
C31 C 0.6884(4) -0.0033(5) 0.2750(4) 0.0581(17) Uani 1 1 d . . .
H31A H 0.7275(11) -0.0015(10) 0.3093(9) 0.129(7) Uani 1 1 d . . .
H31B H 0.7087(11) 0.0338(13) 0.2457(8) 0.134(8) Uani 1 1 d . . .
H31C H 0.6908(10) -0.0507(15) 0.2588(12) 0.157(10) Uani 1 1 d . . .
C32 C 0.5011(10) 0.0514(7) 0.4329(5) 0.110(4) Uani 1 1 d . . .
H32A H 0.4933(19) 0.0041(16) 0.4525(11) 0.182(15) Uani 1 1 d . . .
H32B H 0.448(3) 0.0762(19) 0.4446(14) 0.29(3) Uani 1 1 d . . .
H32C H 0.541(2) 0.073(3) 0.4534(13) 0.21(2) Uani 1 1 d . . .
C33 C 0.4047(4) 0.0380(4) 0.2282(4) 0.071(2) Uani 1 1 d . . .
H33A H 0.4200(7) 0.0747(9) 0.1949(8) 0.108(6) Uani 1 1 d . . .
H33B H 0.3498(11) 0.0522(13) 0.2487(8) 0.139(8) Uani 1 1 d . . .
H33C H 0.3951(9) -0.0098(10) 0.2053(10) 0.117(7) Uani 1 1 d . . .
C34 C 0.6224(3) 0.0301(2) 0.0539(2) 0.0431(12) Uani 1 1 d . . .
C35 C 0.5724(3) 0.0725(2) 0.0219(2) 0.0414(12) Uani 1 1 d . . .
C36 C 0.6004(3) 0.0984(2) -0.0304(2) 0.0430(12) Uani 1 1 d . . .
H36 H 0.5626(7) 0.1305(5) -0.0558(5) 0.065(3) Uani 1 1 d . . .
C37 C 0.6747(3) 0.0837(3) -0.0498(2) 0.0493(13) Uani 1 1 d . . .
C38 C 0.7233(4) 0.0414(3) -0.0168(3) 0.0520(14) Uani 1 1 d . . .
H38 H 0.7831(8) 0.0310(7) -0.0311(6) 0.085(4) Uani 1 1 d . . .
C39 C 0.6982(3) 0.0139(2) 0.0354(2) 0.0468(14) Uani 1 1 d . . .
C40 C 0.4909(3) 0.0895(4) 0.0424(3) 0.0426(13) Uani 1 1 d . . .
H40A H 0.4925(6) 0.1236(8) 0.0784(7) 0.081(4) Uani 1 1 d . . .
H40B H 0.4602(8) 0.0453(7) 0.0543(7) 0.093(5) Uani 1 1 d . . .
H40C H 0.4582(9) 0.1169(9) 0.0108(7) 0.102(5) Uani 1 1 d . . .
C41 C 0.7055(5) 0.1134(4) -0.1068(3) 0.0634(18) Uani 1 1 d . . .
H41A H 0.7066(11) 0.1683(9) -0.1053(7) 0.115(6) Uani 1 1 d . . .
H41B H 0.6721(13) 0.1006(14) -0.1398(7) 0.146(10) Uani 1 1 d . . .
H41C H 0.7606(15) 0.0970(9) -0.1172(7) 0.121(6) Uani 1 1 d . . .
C42 C 0.7532(5) -0.0312(5) 0.0713(4) 0.0637(19) Uani 1 1 d . . .
H42A H 0.7556(10) -0.0112(11) 0.1113(9) 0.116(7) Uani 1 1 d . . .
H42B H 0.8068(14) -0.0315(11) 0.0549(9) 0.138(8) Uani 1 1 d . . .
H42C H 0.7327(12) -0.0808(12) 0.0748(9) 0.132(7) Uani 1 1 d . . .
H1 H 0.6461(8) 0.1333(7) 0.2238(7) 0.051(4) Uiso 0.62 1 d P . .
H1A H 0.6169(14) 0.1583(12) 0.1031(12) 0.055(6) Uiso 0.38 1 d P . .
C1A C 0.7122(3) 0.1343(2) 0.1480(3) 0.0529(15) Uani 1 1 d . . .

loop_
_atom_site_aniso_label
_atom_site_aniso_U_11
_atom_site_aniso_U_22
_atom_site_aniso_U_33
_atom_site_aniso_U_23
_atom_site_aniso_U_13
_atom_site_aniso_U_12
Ru1 0.034(2) 0.0243(18) 0.031(3) -0.0005(17) -0.0028(19) 0.0002(14)
F1 0.031(3) 0.033(3) 0.092(6) 0.003(3) 0.008(3) -0.004(2)
O1 0.039(4) 0.059(4) 0.170(9) -0.025(5) 0.038(5) 0.002(3)
N1 0.0376(17) 0.0276(16) 0.037(2) 0.0031(14) 0.0016(16) -0.0015(12)
N2 0.0375(17) 0.0320(18) 0.038(2) -0.0022(15) -0.0034(16) -0.0036(13)
N3 0.044(2) 0.0288(18) 0.045(3) 0.0051(15) -0.0105(19) -0.0053(12)
N4 0.058(2) 0.0326(18) 0.040(3) -0.0025(15) -0.0117(19) 0.0027(13)
C1 0.032(3) 0.029(2) 0.029(3) -0.0004(18) 0.001(2) -0.0020(16)
C2 0.058(3) 0.025(3) 0.050(4) -0.002(2) -0.003(3) -0.007(2)
H2A 0.090(8) 0.033(6) 0.084(9) 0.005(5) 0.005(6) -0.005(5)
C3 0.052(3) 0.026(2) 0.044(4) -0.003(2) -0.002(3) -0.009(2)
H3 0.084(8) 0.038(6) 0.066(8) -0.009(5) -0.014(6) -0.008(5)
C4 0.038(3) 0.031(2) 0.031(3) 0.005(2) 0.000(2) -0.0014(17)
C5 0.034(3) 0.040(3) 0.036(3) 0.007(2) 0.003(2) 0.001(2)
C6 0.052(4) 0.049(3) 0.035(5) 0.001(3) -0.001(3) 0.004(3)
H6 0.061(7) 0.084(8) 0.045(9) -0.003(6) 0.011(6) 0.004(5)
C7 0.045(3) 0.053(4) 0.048(5) 0.007(2) -0.006(3) 0.001(3)
C8 0.036(3) 0.052(3) 0.041(4) 0.003(2) -0.006(3) 0.005(2)
H8 0.045(7) 0.107(9) 0.063(8) 0.009(6) 0.007(6) 0.007(6)
C9 0.035(3) 0.035(2) 0.041(4) 0.006(2) 0.000(2) 0.0035(18)
C10 0.037(3) 0.056(4) 0.036(4) 0.005(3) 0.008(3) 0.005(3)
H10A 0.061(9) 0.162(16) 0.172(19) -0.096(15) 0.026(10) -0.011(9)
H10B 0.063(11) 0.30(3) 0.068(14) 0.016(14) 0.011(10) 0.039(12)
H10C 0.068(8) 0.097(11) 0.188(19) 0.061(12) 0.037(10) 0.038(7)
C11 0.053(4) 0.078(4) 0.064(6) 0.002(4) -0.020(4) 0.001(4)
H11A 0.112(16) 0.42(5) 0.022(12) -0.053(15) -0.024(10) -0.028(18)
H11B 0.132(15) 0.20(2) 0.17(2) -0.040(16) -0.109(15) 0.073(16)
H11C 0.135(14) 0.107(13) 0.127(16) -0.012(11) -0.037(13) -0.034(12)
C12 0.046(4) 0.048(4) 0.045(4) 0.002(3) 0.008(3) 0.010(3)
H12A 0.101(10) 0.076(8) 0.060(9) 0.019(7) 0.014(7) 0.018(7)
H12B 0.056(8) 0.098(9) 0.084(10) -0.004(7) 0.013(7) 0.009(6)
H12C 0.108(10) 0.059(8) 0.073(9) -0.016(6) 0.026(7) 0.000(7)
C13 0.032(3) 0.034(3) 0.038(3) -0.0018(19) -0.009(4) -0.0025(16)
C14 0.029(3) 0.037(2) 0.048(4) -0.012(3) -0.006(3) -0.007(2)
C15 0.038(3) 0.050(3) 0.052(4) -0.001(3) -0.009(3) 0.001(2)
H15 0.067(8) 0.069(7) 0.072(9) 0.006(6) -0.013(6) 0.013(5)
C16 0.033(3) 0.045(3) 0.053(4) 0.001(2) -0.007(2) 0.0004(19)
C17 0.046(3) 0.041(3) 0.034(4) 0.003(2) -0.002(3) 0.002(2)
H17 0.082(8) 0.062(6) 0.049(8) 0.006(5) -0.008(7) -0.002(5)
C18 0.031(3) 0.038(2) 0.040(3) -0.005(2) -0.002(2) 0.003(2)
C19 0.034(4) 0.073(5) 0.050(6) -0.003(4) 0.003(4) -0.009(3)
H19A 0.071(9) 0.169(16) 0.072(12) -0.017(10) 0.009(9) -0.057(9)
H19B 0.038(8) 0.143(13) 0.102(11) 0.023(9) 0.026(8) 0.018(7)
H19C 0.110(11) 0.084(10) 0.104(12) 0.006(8) 0.054(9) -0.020(8)
C20 0.069(4) 0.045(3) 0.059(6) 0.006(3) -0.013(4) 0.006(3)
H20A 0.157(18) 0.148(18) 0.073(13) 0.052(12) -0.006(11) 0.022(12)
H20B 0.25(3) 0.116(13) 0.130(17) 0.049(12) -0.142(18) -0.062(16)
H20C 0.186(19) 0.158(17) 0.081(12) 0.042(12) 0.000(12) 0.108(16)
C21 0.037(3) 0.049(3) 0.050(5) 0.000(3) -0.004(3) 0.007(3)
H21A 0.064(8) 0.063(9) 0.27(3) 0.008(11) -0.004(11) 0.023(6)
H21B 0.052(8) 0.181(16) 0.068(11) 0.029(11) 0.015(7) 0.016(8)
H21C 0.047(7) 0.149(14) 0.075(10) -0.038(10) -0.012(7) -0.008(7)
C22 0.039(2) 0.023(2) 0.034(3) 0.000(2) -0.007(2) -0.0012(16)
C23 0.072(3) 0.030(3) 0.049(5) 0.004(3) -0.015(3) -0.006(2)
H23 0.101(8) 0.031(5) 0.078(9) 0.020(6) -0.006(6) -0.020(5)
C24 0.074(4) 0.030(3) 0.052(5) -0.004(3) -0.012(3) -0.003(2)
H24 0.133(10) 0.040(6) 0.067(8) -0.020(6) -0.021(7) -0.007(6)
C25 0.037(3) 0.034(2) 0.043(4) 0.008(2) -0.001(2) -0.003(2)
C26 0.055(3) 0.036(2) 0.033(4) 0.006(2) -0.010(3) -0.002(2)
C27 0.090(5) 0.037(3) 0.041(5) 0.002(3) -0.002(4) -0.005(3)
H27 0.146(15) 0.068(8) 0.061(10) 0.007(7) -0.010(10) -0.010(8)
C28 0.103(5) 0.040(3) 0.057(5) 0.007(3) 0.028(4) -0.004(3)
C29 0.077(5) 0.040(3) 0.076(6) 0.008(3) 0.036(5) 0.003(3)
H29 0.108(11) 0.068(7) 0.143(15) 0.008(8) 0.077(11) -0.004(7)
C30 0.042(3) 0.031(3) 0.068(4) 0.014(3) 0.007(3) -0.006(2)
C31 0.043(4) 0.082(5) 0.050(5) 0.009(4) -0.012(4) 0.012(3)
H31A 0.066(9) 0.21(2) 0.113(16) 0.021(11) -0.055(12) 0.008(9)
H31B 0.090(13) 0.19(2) 0.126(17) 0.096(15) 0.024(10) 0.045(12)
H31C 0.053(10) 0.143(18) 0.27(3) -0.066(19) 0.007(11) 0.017(11)
C32 0.177(13) 0.086(7) 0.066(9) -0.014(6) 0.058(8) -0.016(7)
H32A 0.33(5) 0.15(3) 0.07(2) 0.014(13) 0.059(17) -0.04(2)
H32B 0.54(8) 0.17(3) 0.14(3) 0.02(2) 0.16(4) 0.15(4)
H32C 0.24(4) 0.32(5) 0.08(2) -0.07(2) 0.06(2) -0.14(4)
C33 0.035(4) 0.062(4) 0.116(7) 0.035(5) -0.010(4) -0.004(3)
H33A 0.059(7) 0.117(11) 0.149(15) 0.070(12) -0.030(8) -0.017(7)
H33B 0.055(11) 0.19(2) 0.17(2) 0.031(13) 0.019(10) 0.033(12)
H33C 0.079(11) 0.089(11) 0.18(2) 0.002(12) -0.048(11) -0.007(8)
C34 0.057(3) 0.031(2) 0.042(3) -0.005(2) -0.006(2) 0.008(2)
C35 0.051(3) 0.033(2) 0.041(4) 0.000(2) -0.005(3) 0.0047(19)
C36 0.052(3) 0.039(3) 0.038(3) -0.002(2) -0.008(3) 0.007(2)
H36 0.076(7) 0.056(6) 0.063(8) 0.016(6) -0.011(6) 0.000(5)
C37 0.058(3) 0.048(3) 0.042(4) -0.007(2) -0.006(3) 0.006(2)
C38 0.058(4) 0.049(3) 0.048(4) -0.006(3) 0.001(3) 0.014(3)
H38 0.070(8) 0.100(9) 0.083(10) -0.013(8) 0.008(7) 0.035(7)
C39 0.055(3) 0.045(3) 0.041(4) -0.006(2) -0.007(3) 0.014(2)
C40 0.040(3) 0.047(4) 0.041(4) -0.003(3) -0.008(3) 0.000(3)
H40A 0.055(7) 0.095(9) 0.094(11) -0.047(9) 0.000(6) 0.008(5)
H40B 0.079(9) 0.055(7) 0.144(14) 0.001(8) 0.018(8) -0.013(7)
H40C 0.083(10) 0.140(14) 0.081(11) 0.013(9) -0.011(8) 0.034(10)
C41 0.083(5) 0.060(5) 0.047(6) 0.004(3) 0.015(4) -0.004(3)
H41A 0.186(17) 0.061(9) 0.098(13) 0.010(8) 0.033(12) -0.003(9)
H41B 0.157(18) 0.25(3) 0.031(10) 0.037(12) -0.005(10) -0.089(17)
H41C 0.181(18) 0.103(12) 0.079(13) 0.028(10) 0.055(13) 0.030(13)
C42 0.074(5) 0.061(5) 0.056(7) 0.001(4) -0.013(4) 0.024(4)
H42A 0.131(14) 0.145(15) 0.071(14) -0.032(11) -0.039(10) 0.080(11)
H42B 0.119(15) 0.163(18) 0.133(17) 0.058(13) 0.007(13) 0.090(14)
H42C 0.140(15) 0.088(13) 0.17(2) 0.050(13) -0.036(13) 0.040(11)
C1A 0.033(3) 0.039(3) 0.087(4) -0.008(3) 0.006(3) -0.001(2)

loop_
_geom_bond_atom_site_label_1
_geom_bond_atom_site_label_2
_geom_bond_distance
_geom_bond_site_symmetry_2
_geom_bond_publ_flag
Ru1 C1A 1.787(6) . ?
Ru1 F1 2.042(6) . ?
Ru1 C1 2.069(5) . ?
Ru1 C22 2.069(5) . ?
Ru1 H1 1.523(17) . ?
Ru1 H1A 1.44(3) . ?
O1 C1A 1.160(8) . ?
N1 C1 1.367(5) . ?
N1 C2 1.388(6) . ?
N1 C4 1.417(5) . ?
N2 C1 1.350(5) . ?
N2 C3 1.391(5) . ?
N2 C13 1.427(8) . ?
N3 C22 1.351(6) . ?
N3 C23 1.384(6) . ?
N3 C25 1.430(6) . ?
N4 C22 1.359(6) . ?
N4 C24 1.389(6) . ?
N4 C34 1.430(6) . ?
C2 C3 1.355(7) . ?
C2 H2A 1.058(14) . ?
C3 H3 1.071(14) . ?
C4 C5 1.393(6) . ?
C4 C9 1.408(6) . ?
C5 C6 1.391(7) . ?
C5 C10 1.513(7) . ?
C6 C7 1.392(10) . ?
C6 H6 1.132(17) . ?
C7 C8 1.392(7) . ?
C7 C11 1.499(9) . ?
C8 C9 1.380(7) . ?
C8 H8 1.082(14) . ?
C9 C12 1.494(7) . ?
C10 H10A 1.00(2) . ?
C10 H10B 0.99(3) . ?
C10 H10C 1.057(19) . ?
C11 H11A 0.96(3) . ?
C11 H11B 1.00(3) . ?
C11 H11C 1.08(3) . ?
C12 H12A 1.075(18) . ?
C12 H12B 1.051(18) . ?
C12 H12C 1.063(18) . ?
C13 C14 1.370(9) . ?
C13 C18 1.418(9) . ?
C14 C15 1.415(10) . ?
C14 C19 1.506(11) . ?
C15 C16 1.392(7) . ?
C15 H15 1.076(16) . ?
C16 C17 1.393(6) . ?
C16 C20 1.523(9) . ?
C17 C18 1.395(7) . ?
C17 H17 1.071(18) . ?
C18 C21 1.510(7) . ?
C19 H19A 1.03(3) . ?
C19 H19B 1.083(19) . ?
C19 H19C 1.05(2) . ?
C20 H20A 1.05(3) . ?
C20 H20B 1.00(2) . ?
C20 H20C 0.98(3) . ?
C21 H21A 1.037(19) . ?
C21 H21B 1.01(2) . ?
C21 H21C 1.07(2) . ?
C23 C24 1.341(8) . ?
C23 H23 1.063(13) . ?
C24 H24 1.063(16) . ?
C25 C30 1.384(7) . ?
C25 C26 1.403(7) . ?
C26 C27 1.383(9) . ?
C26 C31 1.489(9) . ?
C27 C28 1.393(9) . ?
C27 H27 1.02(2) . ?
C28 C29 1.395(9) . ?
C28 C32 1.495(13) . ?
C29 C30 1.392(9) . ?
C29 H29 1.09(2) . ?
C30 C33 1.492(9) . ?
C31 H31A 1.04(2) . ?
C31 H31B 1.04(3) . ?
C31 H31C 0.99(3) . ?
C32 H32A 1.03(4) . ?
C32 H32B 1.06(5) . ?
C32 H32C 0.93(5) . ?
C33 H33A 1.08(2) . ?
C33 H33B 1.09(2) . ?
C33 H33C 1.07(3) . ?
C34 C35 1.394(7) . ?
C34 C39 1.400(7) . ?
C35 C36 1.394(7) . ?
C35 C40 1.505(7) . ?
C36 C37 1.374(7) . ?
C36 H36 1.070(15) . ?
C37 C38 1.393(8) . ?
C37 C41 1.531(9) . ?
C38 C39 1.387(8) . ?
C38 H38 1.091(17) . ?
C39 C42 1.524(9) . ?
C40 H40A 1.06(2) . ?
C40 H40B 1.038(18) . ?
C40 H40C 1.06(2) . ?
C41 H41A 1.06(2) . ?
C41 H41B 0.99(3) . ?
C41 H41C 1.02(3) . ?
C42 H42A 1.00(3) . ?
C42 H42B 0.99(3) . ?
C42 H42C 1.02(3) . ?
